data_7218066
loop_
_publ_author_name
'Hao, Xiu-Li'
'Ma, Yuan-Yuan'
'Wang, Yong-Hui'
'Zang, Hong-Ying'
'Li, Yang-Guang'

_publ_section_title
;
 Isopolymolybdate-induced organic--inorganic hybrid assemblies with copper
 ions and bichelate-bridging ligands
;
_journal_issue 43
_journal_name_full CrystEngComm
_journal_page_first 10017
_journal_paper_doi 10.1039/C4CE01591F
_journal_volume 16
_journal_year 2014
_chemical_formula_sum 'C96 H80 Cu4 Mo8 N24 O26'
_chemical_formula_weight 3007.52
_chemical_name_systematic
; 
 ? 
;
_space_group_IT_number 2
_symmetry_cell_setting triclinic
_symmetry_space_group_name_Hall '-P 1'
_symmetry_space_group_name_H-M 'P -1'
_atom_sites_solution_hydrogens geom
_atom_sites_solution_primary direct
_atom_sites_solution_secondary difmap
_audit_creation_method SHELXL-97
_cell_angle_alpha 117.470(3)
_cell_angle_beta 109.431(3)
_cell_angle_gamma 91.167(3)
_cell_formula_units_Z 1
_cell_length_a 13.7656(6)
_cell_length_b 14.8306(6)
_cell_length_c 16.0531(5)
_cell_measurement_reflns_used 4180
_cell_measurement_temperature 150(2)
_cell_measurement_theta_max 29.1770
_cell_measurement_theta_min 3.0940
_cell_volume 2682.3(2)
_computing_cell_refinement PROCESS-AUTO
_computing_data_collection PROCESS-AUTO
_computing_data_reduction CrystalStructure
_computing_structure_refinement 'SHELXL-97 (Sheldrick, 1997)'
_computing_structure_solution 'SHELXS-97 (Sheldrick, 1990)'
_diffrn_ambient_temperature 150(2)
_diffrn_detector_area_resol_mean 0.01
_diffrn_measured_fraction_theta_full 0.995
_diffrn_measured_fraction_theta_max 0.995
_diffrn_measurement_device_type 'Rigaku R-AXIS RAPID IP'
_diffrn_measurement_method Oscillation
_diffrn_radiation_monochromator graphite
_diffrn_radiation_source 'fine-focus sealed tube'
_diffrn_radiation_type MoK\a
_diffrn_radiation_wavelength 0.71073
_diffrn_reflns_av_R_equivalents 0.0503
_diffrn_reflns_av_sigmaI/netI 0.1137
_diffrn_reflns_limit_h_max 12
_diffrn_reflns_limit_h_min -16
_diffrn_reflns_limit_k_max 17
_diffrn_reflns_limit_k_min -17
_diffrn_reflns_limit_l_max 19
_diffrn_reflns_limit_l_min -18
_diffrn_reflns_number 16486
_diffrn_reflns_theta_full 25.00
_diffrn_reflns_theta_max 25.00
_diffrn_reflns_theta_min 3.10
_diffrn_standards_decay_% none
_diffrn_standards_interval_count 0
_diffrn_standards_interval_time 0
_diffrn_standards_number 0
_exptl_absorpt_coefficient_mu 1.759
_exptl_absorpt_correction_T_max 0.6982
_exptl_absorpt_correction_T_min 0.6577
_exptl_absorpt_correction_type multi-scan
_exptl_absorpt_process_details 'ABSCOR by T.Higashi 8 March, 1995'
_exptl_crystal_colour yellow
_exptl_crystal_density_diffrn 1.862
_exptl_crystal_density_method 'not measured'
_exptl_crystal_description block
_exptl_crystal_F_000 1484
_exptl_crystal_size_max 0.26
_exptl_crystal_size_mid 0.24
_exptl_crystal_size_min 0.22
_refine_diff_density_max 1.037
_refine_diff_density_min -0.665
_refine_diff_density_rms 0.114
_refine_ls_extinction_method none
_refine_ls_goodness_of_fit_ref 0.957
_refine_ls_hydrogen_treatment constr
_refine_ls_matrix_type full
_refine_ls_number_parameters 689
_refine_ls_number_reflns 9406
_refine_ls_number_restraints 49
_refine_ls_restrained_S_all 0.963
_refine_ls_R_factor_all 0.1123
_refine_ls_R_factor_gt 0.0586
_refine_ls_shift/su_max 0.000
_refine_ls_shift/su_mean 0.000
_refine_ls_structure_factor_coef Fsqd
_refine_ls_weighting_details 'calc w=1/[\s^2^(Fo^2^)+(0.0556P)^2^+0.0000P] where P=(Fo^2^+2Fc^2^)/3'
_refine_ls_weighting_scheme calc
_refine_ls_wR_factor_gt 0.1202
_refine_ls_wR_factor_ref 0.1471
_reflns_number_gt 5540
_reflns_number_total 9406
_reflns_threshold_expression >2sigma(I)
_cod_data_source_file c4ce01591f2.cif
_cod_data_source_block 1
_cod_depositor_comments
;
The following automatic conversions were performed:

'_symmetry_cell_setting' value 'Triclinic' changed to 'triclinic'
according to
/usr/data/users/saulius/crontab/automatic-downloads/rss-feeds/RSC/lib/dictionaries/cif_core.dic
dictionary named 'cif_core.dic' version 2.4.2 from 2011-04-26.

Automatic conversion script
Id: cif_fix_values 2281 2013-09-26 08:29:07Z andrius 

 Adding full bibliography for 7218060--7218066.cif.
;
_cod_original_cell_volume 2682.32(18)
_cod_original_sg_symbol_H-M P-1
_cod_database_code 7218066

loop_
_symmetry_equiv_pos_as_xyz
'x, y, z'
'-x, -y, -z'

loop_
_atom_site_label
_atom_site_type_symbol
_atom_site_fract_x
_atom_site_fract_y
_atom_site_fract_z
_atom_site_U_iso_or_equiv
_atom_site_adp_type
_atom_site_occupancy
_atom_site_symmetry_multiplicity
_atom_site_calc_flag
_atom_site_refinement_flags
Cu1 Cu 0.72161(10) 0.09150(10) 0.29461(9) 0.0657(4) Uani 1 1 d .
Cu2 Cu 0.30697(11) 0.26815(13) 0.47389(10) 0.0821(5) Uani 1 1 d .
Mo1 Mo 0.02131(5) -0.47189(6) 0.12754(5) 0.0384(2) Uani 1 1 d .
Mo2 Mo 0.24203(6) -0.39443(6) 0.05767(5) 0.0450(2) Uani 1 1 d .
Mo3 Mo 0.05548(6) -0.25769(6) 0.06128(5) 0.0477(2) Uani 1 1 d .
Mo4 Mo 0.21156(6) -0.65652(6) -0.01103(5) 0.0477(2) Uani 1 1 d .
O1 O 0.0841(4) -0.4024(4) 0.0837(4) 0.0397(13) Uani 1 1 d .
O2 O 0.0782(5) -0.4064(5) 0.2577(4) 0.0581(16) Uani 1 1 d .
O3 O 0.3112(4) -0.3054(5) 0.1819(4) 0.0603(17) Uani 1 1 d .
O4 O -0.1154(4) -0.4745(4) 0.0923(4) 0.0483(14) Uani 1 1 d .
O5 O 0.2736(5) -0.6852(5) -0.0928(4) 0.0658(19) Uani 1 1 d .
O6 O 0.1651(4) -0.3085(4) 0.0147(4) 0.0447(14) Uani 1 1 d .
O7 O 0.0209(5) -0.1805(5) 0.0095(5) 0.0683(18) Uani 1 1 d .
O8 O 0.2472(4) -0.5156(5) 0.0787(4) 0.0503(15) Uani 1 1 d .
O9 O 0.2639(5) -0.7136(5) 0.0595(5) 0.071(2) Uani 1 1 d .
O10 O 0.1280(4) -0.1726(5) 0.1868(4) 0.0572(16) Uani 1 1 d .
O11 O 0.0470(4) -0.5977(4) 0.0879(4) 0.0496(15) Uani 1 1 d .
O12 O 0.0721(5) -0.7196(5) -0.0864(4) 0.0561(16) Uani 1 1 d .
O13 O 0.3303(4) -0.4102(5) 0.0015(4) 0.0622(17) Uani 1 1 d .
C1 C 0.7494(7) 0.2001(8) 0.5208(6) 0.062(3) Uani 1 1 d .
H1A H 0.7930 0.2573 0.5304 0.075 Uiso 1 1 calc R
C2 C 0.7346(8) 0.2050(9) 0.6039(7) 0.070(3) Uani 1 1 d .
H2A H 0.7670 0.2648 0.6694 0.084 Uiso 1 1 calc R
C3 C 0.6726(8) 0.1221(9) 0.5896(7) 0.069(3) Uani 1 1 d .
H3A H 0.6610 0.1237 0.6453 0.083 Uiso 1 1 calc R
C4 C 0.6275(7) 0.0368(8) 0.4949(6) 0.060(3) Uani 1 1 d .
H4A H 0.5854 -0.0218 0.4846 0.072 Uiso 1 1 calc R
C5 C 0.6432(6) 0.0364(7) 0.4144(5) 0.041(2) Uani 1 1 d .
C6 C 0.6000(6) -0.0528(7) 0.3109(6) 0.041(2) Uani 1 1 d .
C7 C 0.5398(7) -0.1515(8) 0.2698(7) 0.060(3) Uani 1 1 d .
H7A H 0.5158 -0.1784 0.3046 0.072 Uiso 1 1 calc R
C8 C 0.5228(8) -0.2007(8) 0.1688(7) 0.063(3) Uani 1 1 d .
H8A H 0.4832 -0.2690 0.1191 0.076 Uiso 1 1 calc R
C9 C 0.5802(8) -0.1516(8) 0.0580(6) 0.066(3) Uani 1 1 d .
H9A H 0.5400 -0.2219 0.0023 0.079 Uiso 1 1 calc R
H9B H 0.6548 -0.1482 0.0658 0.079 Uiso 1 1 calc R
C10 C 0.5385(7) -0.0723(8) 0.0294(6) 0.056(3) Uani 1 1 d .
C11 C 0.5907(8) -0.0276(10) -0.0048(8) 0.080(4) Uani 1 1 d .
H11 H 0.6556 -0.0456 -0.0084 0.096 Uiso 1 1 calc R
C12 C 0.4465(9) -0.0430(10) 0.0345(8) 0.084(4) Uani 1 1 d .
H12 H 0.4075 -0.0715 0.0589 0.101 Uiso 1 1 calc R
C14 C 0.8945(7) -0.0259(8) 0.4432(7) 0.063(3) Uani 1 1 d .
H14 H 0.8208 -0.0436 0.4046 0.075 Uiso 1 1 calc R
C15 C 0.9618(7) -0.0372(7) 0.3951(6) 0.056(2) Uani 1 1 d .
C16 C 0.9188(8) -0.0785(8) 0.2817(7) 0.066(3) Uani 1 1 d .
H16A H 0.9587 -0.1306 0.2517 0.079 Uiso 1 1 calc R
H16B H 0.8445 -0.1147 0.2524 0.079 Uiso 1 1 calc R
C17 C 0.9846(8) 0.0174(10) 0.2071(8) 0.078(3) Uani 1 1 d .
H17A H 1.0396 -0.0175 0.1945 0.094 Uiso 1 1 calc R
C18 C 0.9553(8) 0.0911(9) 0.1840(7) 0.069(3) Uani 1 1 d .
H18A H 0.9837 0.1184 0.1519 0.083 Uiso 1 1 calc R
C19 C 0.8734(8) 0.1190(8) 0.2177(6) 0.055(2) Uani 1 1 d .
C20 C 0.8050(8) 0.1927(8) 0.2106(7) 0.060(3) Uani 1 1 d .
C21 C 0.8222(10) 0.2565(9) 0.1742(7) 0.081(3) Uani 1 1 d .
H21A H 0.8802 0.2569 0.1548 0.097 Uiso 1 1 calc R
C22 C 0.7503(12) 0.3214(10) 0.1670(9) 0.097(4) Uani 1 1 d .
H22A H 0.7565 0.3643 0.1389 0.116 Uiso 1 1 calc R
C23 C 0.6713(12) 0.3218(9) 0.2011(9) 0.093(4) Uani 1 1 d .
H23A H 0.6238 0.3669 0.1985 0.112 Uiso 1 1 calc R
C24 C 0.6599(9) 0.2575(9) 0.2391(8) 0.077(3) Uani 1 1 d .
H24A H 0.6039 0.2581 0.2613 0.093 Uiso 1 1 calc R
C25 C 0.3244(12) 0.0605(12) 0.3091(12) 0.104(5) Uani 1 1 d .
H25A H 0.3633 0.0468 0.3617 0.124 Uiso 1 1 calc R
C26 C 0.2999(13) -0.0146(11) 0.2135(13) 0.109(5) Uani 1 1 d .
H26A H 0.3208 -0.0790 0.1997 0.131 Uiso 1 1 calc R
C27 C 0.2449(10) 0.0019(11) 0.1363(10) 0.093(4) Uani 1 1 d .
H27A H 0.2251 -0.0516 0.0677 0.111 Uiso 1 1 calc R
C28 C 0.2177(9) 0.0970(11) 0.1580(9) 0.080(3) Uani 1 1 d .
H28A H 0.1795 0.1106 0.1051 0.096 Uiso 1 1 calc R
C29 C 0.2482(8) 0.1729(9) 0.2608(8) 0.065(3) Uani 1 1 d .
C30 C 0.2183(7) 0.2740(9) 0.2899(7) 0.063(3) Uani 1 1 d .
C31 C 0.1771(8) 0.3239(10) 0.2344(8) 0.078(3) Uani 1 1 d .
H31A H 0.1570 0.2969 0.1633 0.093 Uiso 1 1 calc R
C32 C 0.1720(9) 0.4198(11) 0.3041(9) 0.086(4) Uani 1 1 d .
H32A H 0.1471 0.4727 0.2905 0.103 Uiso 1 1 calc R
C33 C 0.2073(8) 0.5085(9) 0.4911(7) 0.074(3) Uani 1 1 d .
H33A H 0.2309 0.5766 0.4991 0.088 Uiso 1 1 calc R
H33B H 0.2578 0.5035 0.5486 0.088 Uiso 1 1 calc R
C34 C 0.0990(8) 0.5035(8) 0.4955(7) 0.063(3) Uani 1 1 d .
C35 C 0.0821(10) 0.4826(11) 0.5604(10) 0.106(5) Uani 1 1 d .
H35 H 0.1378 0.4689 0.6043 0.128 Uiso 1 1 calc R
C36 C 0.0176(11) 0.5202(12) 0.4333(10) 0.108(5) Uani 1 1 d .
H36 H 0.0275 0.5341 0.3842 0.129 Uiso 1 1 calc R
C37 C 0.0979(9) 0.2243(10) 0.4905(10) 0.085(3) Uani 1 1 d .
H37A H 0.0706 0.1885 0.4183 0.102 Uiso 1 1 calc R
C38 C 0.0294(13) 0.2305(12) 0.5338(12) 0.123(5) Uani 1 1 d U
H38A H -0.0436 0.2015 0.4947 0.147 Uiso 1 1 calc R
C39 C 0.0688(13) 0.2800(11) 0.6355(12) 0.108(5) Uani 1 1 d .
H39A H 0.0216 0.2844 0.6684 0.130 Uiso 1 1 calc R
C40 C 0.1716(11) 0.3240(10) 0.6943(9) 0.087(3) Uani 1 1 d U
H40A H 0.1978 0.3588 0.7665 0.104 Uiso 1 1 calc R
C41 C 0.2382(9) 0.3142(9) 0.6393(7) 0.072(3) Uani 1 1 d .
C42 C 0.3386(6) 0.3593(7) 0.6839(7) 0.090(3) Uani 1 1 d GU
C43 C 0.4016(8) 0.4226(8) 0.7845(7) 0.124(4) Uani 1 1 d GU
H43A H 0.3814 0.4413 0.8405 0.149 Uiso 1 1 calc R
C44 C 0.4989(7) 0.4543(7) 0.7901(7) 0.114(4) Uani 1 1 d GU
H44A H 0.5580 0.4988 0.8507 0.137 Uiso 1 1 calc R
N11 N 0.4960(6) 0.4106(7) 0.6930(7) 0.119(3) Uani 1 1 d GU
N12 N 0.3969(6) 0.3519(6) 0.6273(5) 0.095(3) Uani 1 1 d GU
C45 C 0.5624(14) 0.4107(14) 0.6453(13) 0.153(6) Uani 1 1 d DU
H45A H 0.5580 0.3380 0.5951 0.184 Uiso 1 1 calc R
H45B H 0.6355 0.4383 0.6967 0.184 Uiso 1 1 calc R
C46 C 0.5401(18) 0.4742(16) 0.5905(13) 0.201(9) Uiso 1 1 d D
C47 C 0.5180(10) 0.4180(12) 0.4922(11) 0.109(4) Uiso 1 1 d D
H47 H 0.5297 0.3496 0.4738 0.131 Uiso 1 1 calc R
C48 C 0.522(2) 0.5658(17) 0.600(2) 0.242(11) Uiso 1 1 d D
H48 H 0.5339 0.6222 0.6659 0.290 Uiso 1 1 calc R
N1 N 0.7040(5) 0.1170(6) 0.4270(5) 0.0467(17) Uani 1 1 d .
N2 N 0.6194(5) -0.0437(5) 0.2386(5) 0.0449(17) Uani 1 1 d .
N3 N 0.5724(6) -0.1349(6) 0.1524(5) 0.0498(19) Uani 1 1 d .
N4 N 0.9235(6) 0.0008(6) 0.2512(5) 0.056(2) Uani 1 1 d .
N5 N 0.8540(6) 0.0630(6) 0.2583(5) 0.0518(19) Uani 1 1 d .
N6 N 0.7268(7) 0.1941(6) 0.2453(5) 0.061(2) Uani 1 1 d .
N7 N 0.2982(7) 0.1555(8) 0.3377(6) 0.073(3) Uani 1 1 d .
N8 N 0.2387(6) 0.3382(7) 0.3898(6) 0.058(2) Uani 1 1 d .
N9 N 0.2087(6) 0.4253(7) 0.3952(6) 0.064(2) Uani 1 1 d .
N10 N 0.1999(7) 0.2628(7) 0.5379(5) 0.067(2) Uani 1 1 d .
C13 C 1.0692(7) -0.0113(8) 0.4515(7) 0.062(3) Uani 1 1 d .
H13 H 1.1177 -0.0185 0.4195 0.074 Uiso 1 1 calc R

loop_
_atom_site_aniso_label
_atom_site_aniso_U_11
_atom_site_aniso_U_22
_atom_site_aniso_U_33
_atom_site_aniso_U_23
_atom_site_aniso_U_13
_atom_site_aniso_U_12
Cu1 0.0768(8) 0.0667(9) 0.0760(8) 0.0444(7) 0.0421(7) 0.0105(7)
Cu2 0.0911(10) 0.1147(13) 0.0776(8) 0.0694(9) 0.0419(8) 0.0323(9)
Mo1 0.0448(4) 0.0327(4) 0.0297(3) 0.0141(3) 0.0077(3) 0.0021(3)
Mo2 0.0414(4) 0.0431(5) 0.0404(4) 0.0156(4) 0.0123(3) 0.0003(4)
Mo3 0.0543(5) 0.0319(5) 0.0465(4) 0.0171(4) 0.0115(4) 0.0029(4)
Mo4 0.0514(5) 0.0495(5) 0.0396(4) 0.0207(4) 0.0165(4) 0.0132(4)
O1 0.045(3) 0.036(3) 0.048(3) 0.026(3) 0.022(3) 0.016(3)
O2 0.072(4) 0.046(4) 0.034(3) 0.012(3) 0.009(3) -0.004(3)
O3 0.053(4) 0.056(4) 0.044(3) 0.011(3) 0.009(3) 0.000(3)
O4 0.054(3) 0.039(4) 0.042(3) 0.012(3) 0.019(3) 0.002(3)
O5 0.064(4) 0.087(6) 0.059(4) 0.037(4) 0.037(3) 0.032(4)
O6 0.050(3) 0.038(4) 0.047(3) 0.020(3) 0.021(3) 0.001(3)
O7 0.080(5) 0.044(4) 0.074(4) 0.034(4) 0.013(4) 0.011(4)
O8 0.040(3) 0.057(4) 0.048(3) 0.028(3) 0.008(3) 0.014(3)
O9 0.095(5) 0.074(5) 0.074(4) 0.051(4) 0.042(4) 0.043(4)
O10 0.059(4) 0.045(4) 0.049(3) 0.014(3) 0.015(3) 0.005(3)
O11 0.053(3) 0.042(4) 0.040(3) 0.021(3) 0.003(3) 0.007(3)
O12 0.062(4) 0.037(4) 0.054(3) 0.010(3) 0.022(3) 0.011(3)
O13 0.050(4) 0.069(5) 0.065(4) 0.030(4) 0.025(3) 0.003(3)
C1 0.060(6) 0.045(7) 0.054(6) 0.011(5) 0.013(5) 0.000(5)
C2 0.074(7) 0.066(8) 0.042(5) 0.010(5) 0.015(5) 0.007(6)
C3 0.088(8) 0.061(8) 0.043(5) 0.014(5) 0.025(5) -0.003(6)
C4 0.069(6) 0.050(7) 0.055(5) 0.022(5) 0.024(5) -0.006(5)
C5 0.049(5) 0.041(6) 0.033(4) 0.019(4) 0.015(4) 0.005(4)
C6 0.036(4) 0.050(6) 0.044(4) 0.028(5) 0.016(4) 0.008(4)
C7 0.063(6) 0.051(7) 0.056(6) 0.024(5) 0.017(5) -0.010(5)
C8 0.074(7) 0.041(6) 0.050(5) 0.012(5) 0.012(5) 0.004(5)
C9 0.083(7) 0.079(8) 0.036(5) 0.025(5) 0.026(5) 0.038(6)
C10 0.059(6) 0.070(7) 0.032(4) 0.020(5) 0.017(4) 0.027(6)
C11 0.070(7) 0.131(11) 0.090(8) 0.077(8) 0.054(7) 0.061(8)
C12 0.072(7) 0.129(12) 0.090(8) 0.075(8) 0.044(6) 0.041(8)
C14 0.052(6) 0.063(7) 0.057(5) 0.026(5) 0.007(5) 0.018(5)
C15 0.059(6) 0.051(7) 0.053(5) 0.026(5) 0.016(5) 0.021(5)
C16 0.070(7) 0.057(7) 0.061(6) 0.019(6) 0.029(5) 0.013(6)
C17 0.071(7) 0.095(10) 0.072(7) 0.031(7) 0.046(6) 0.018(7)
C18 0.079(7) 0.062(8) 0.070(6) 0.029(6) 0.039(6) 0.013(6)
C19 0.070(6) 0.051(6) 0.042(5) 0.019(5) 0.025(5) 0.003(5)
C20 0.077(7) 0.061(7) 0.054(5) 0.033(5) 0.033(5) 0.008(6)
C21 0.123(10) 0.075(9) 0.062(6) 0.042(7) 0.045(7) 0.004(8)
C22 0.161(13) 0.076(10) 0.081(8) 0.056(8) 0.052(9) 0.032(9)
C23 0.143(12) 0.070(9) 0.083(8) 0.054(7) 0.039(8) 0.030(8)
C24 0.092(8) 0.069(8) 0.074(7) 0.039(7) 0.030(6) 0.027(7)
C25 0.155(13) 0.096(11) 0.124(11) 0.081(10) 0.086(11) 0.069(11)
C26 0.159(14) 0.080(11) 0.148(13) 0.066(11) 0.112(12) 0.051(10)
C27 0.111(10) 0.078(10) 0.102(9) 0.029(8) 0.079(9) 0.019(8)
C28 0.078(8) 0.086(10) 0.082(8) 0.039(8) 0.044(6) 0.015(7)
C29 0.070(7) 0.075(8) 0.074(7) 0.044(7) 0.043(6) 0.022(6)
C30 0.058(6) 0.097(9) 0.068(6) 0.056(7) 0.038(5) 0.027(6)
C31 0.084(8) 0.112(11) 0.068(6) 0.060(8) 0.040(6) 0.045(8)
C32 0.102(9) 0.117(12) 0.094(8) 0.085(9) 0.052(7) 0.061(9)
C33 0.077(7) 0.075(9) 0.064(6) 0.030(6) 0.029(6) 0.010(6)
C34 0.076(7) 0.079(8) 0.056(6) 0.049(6) 0.029(6) 0.025(6)
C35 0.065(8) 0.143(14) 0.128(11) 0.084(11) 0.033(8) 0.032(9)
C36 0.105(10) 0.148(14) 0.107(10) 0.080(10) 0.058(9) 0.042(10)
C37 0.075(8) 0.082(9) 0.100(8) 0.036(8) 0.049(7) 0.002(7)
C38 0.119(7) 0.117(7) 0.133(6) 0.056(5) 0.059(5) 0.020(5)
C39 0.146(13) 0.099(12) 0.146(13) 0.073(11) 0.111(12) 0.045(10)
C40 0.106(5) 0.088(6) 0.076(5) 0.044(4) 0.041(4) 0.024(4)
C41 0.100(9) 0.061(8) 0.054(6) 0.028(6) 0.029(6) 0.017(7)
C42 0.109(7) 0.077(9) 0.076(6) 0.053(6) 0.004(5) 0.028(7)
C43 0.122(6) 0.117(6) 0.121(5) 0.059(4) 0.032(4) 0.028(4)
C44 0.108(5) 0.108(6) 0.114(5) 0.058(4) 0.025(4) 0.032(4)
N11 0.109(5) 0.111(5) 0.129(5) 0.062(4) 0.033(4) 0.025(4)
N12 0.050(5) 0.083(7) 0.127(6) 0.063(6) -0.008(4) -0.002(5)
C45 0.151(8) 0.150(8) 0.163(7) 0.084(5) 0.055(5) 0.043(5)
N1 0.052(4) 0.040(5) 0.045(4) 0.020(4) 0.019(3) 0.002(4)
N2 0.046(4) 0.042(5) 0.038(4) 0.015(4) 0.013(3) -0.001(4)
N3 0.065(5) 0.039(5) 0.033(4) 0.012(4) 0.014(4) 0.017(4)
N4 0.068(5) 0.051(5) 0.047(4) 0.022(4) 0.024(4) 0.018(4)
N5 0.059(5) 0.051(5) 0.047(4) 0.022(4) 0.024(4) 0.012(4)
N6 0.087(6) 0.049(5) 0.056(4) 0.029(4) 0.034(5) 0.019(5)
N7 0.092(6) 0.094(8) 0.080(6) 0.066(6) 0.050(5) 0.039(6)
N8 0.067(5) 0.073(6) 0.070(5) 0.055(5) 0.036(4) 0.031(5)
N9 0.070(5) 0.078(7) 0.068(5) 0.047(5) 0.037(5) 0.022(5)
N10 0.081(6) 0.063(6) 0.043(4) 0.023(4) 0.015(4) -0.002(5)
C13 0.053(6) 0.078(8) 0.066(6) 0.037(6) 0.034(5) 0.032(6)

loop_
_atom_type_symbol
_atom_type_description
_atom_type_scat_dispersion_real
_atom_type_scat_dispersion_imag
_atom_type_scat_source
C C 0.0033 0.0016 'International Tables Vol C Tables 4.2.6.8 and 6.1.1.4'
H H 0.0000 0.0000 'International Tables Vol C Tables 4.2.6.8 and 6.1.1.4'
O O 0.0106 0.0060 'International Tables Vol C Tables 4.2.6.8 and 6.1.1.4'
N N 0.0061 0.0033 'International Tables Vol C Tables 4.2.6.8 and 6.1.1.4'
Mo Mo -1.6832 0.6857 'International Tables Vol C Tables 4.2.6.8 and 6.1.1.4'
Cu Cu 0.3201 1.2651 'International Tables Vol C Tables 4.2.6.8 and 6.1.1.4'

loop_
_geom_angle_atom_site_label_1
_geom_angle_atom_site_label_2
_geom_angle_atom_site_label_3
_geom_angle
_geom_angle_site_symmetry_1
_geom_angle_site_symmetry_3
N6 Cu1 N2 133.4(3) . .
N6 Cu1 N1 127.9(3) . .
N2 Cu1 N1 80.3(3) . .
N6 Cu1 N5 81.2(3) . .
N2 Cu1 N5 111.6(3) . .
N1 Cu1 N5 128.1(3) . .
N7 Cu2 N12 145.8(3) . .
N7 Cu2 N8 82.1(3) . .
N12 Cu2 N8 122.5(3) . .
N7 Cu2 N10 123.6(3) . .
N12 Cu2 N10 77.4(3) . .
N8 Cu2 N10 102.6(3) . .
O2 Mo1 O11 106.2(3) . .
O2 Mo1 O4 107.5(3) . .
O11 Mo1 O4 111.4(3) . .
O2 Mo1 O1 107.1(3) . .
O11 Mo1 O1 111.6(2) . .
O4 Mo1 O1 112.7(2) . .
O3 Mo2 O13 104.7(3) . .
O3 Mo2 O6 99.5(3) . .
O13 Mo2 O6 100.4(2) . .
O3 Mo2 O8 95.2(3) . .
O13 Mo2 O8 99.9(3) . .
O6 Mo2 O8 150.9(2) . .
O3 Mo2 O4 163.4(2) . 2_545
O13 Mo2 O4 91.0(2) . 2_545
O6 Mo2 O4 82.4(2) . 2_545
O8 Mo2 O4 76.7(2) . 2_545
O3 Mo2 O1 92.4(2) . .
O13 Mo2 O1 162.6(2) . .
O6 Mo2 O1 73.30(19) . .
O8 Mo2 O1 81.17(19) . .
O4 Mo2 O1 72.21(18) 2_545 .
O7 Mo3 O10 104.1(3) . .
O7 Mo3 O6 100.6(3) . .
O10 Mo3 O6 100.6(3) . .
O7 Mo3 O12 100.4(3) . 2_545
O10 Mo3 O12 93.3(3) . 2_545
O6 Mo3 O12 151.1(2) . 2_545
O7 Mo3 O11 91.6(2) . 2_545
O10 Mo3 O11 163.2(2) . 2_545
O6 Mo3 O11 82.1(2) . 2_545
O12 Mo3 O11 77.7(2) 2_545 2_545
O7 Mo3 O1 163.5(2) . .
O10 Mo3 O1 92.2(2) . .
O6 Mo3 O1 73.03(19) . .
O12 Mo3 O1 81.2(2) 2_545 .
O11 Mo3 O1 72.59(17) 2_545 .
O5 Mo4 O9 105.8(3) . .
O5 Mo4 O12 107.8(3) . .
O9 Mo4 O12 107.7(3) . .
O5 Mo4 O8 109.4(3) . .
O9 Mo4 O8 106.1(3) . .
O12 Mo4 O8 119.2(2) . .
Mo1 O1 Mo3 133.7(2) . .
Mo1 O1 Mo2 136.2(2) . .
Mo3 O1 Mo2 89.08(17) . .
Mo1 O4 Mo2 123.4(3) . 2_545
Mo2 O6 Mo3 119.9(2) . .
Mo4 O8 Mo2 132.2(3) . .
Mo1 O11 Mo3 124.6(2) . 2_545
Mo4 O12 Mo3 137.7(3) . 2_545
N1 C1 C2 122.2(10) . .
N1 C1 H1A 118.9 . .
C2 C1 H1A 118.9 . .
C3 C2 C1 118.6(9) . .
C3 C2 H2A 120.7 . .
C1 C2 H2A 120.7 . .
C2 C3 C4 119.7(9) . .
C2 C3 H3A 120.2 . .
C4 C3 H3A 120.2 . .
C3 C4 C5 119.6(9) . .
C3 C4 H4A 120.2 . .
C5 C4 H4A 120.2 . .
N1 C5 C4 121.5(8) . .
N1 C5 C6 115.2(7) . .
C4 C5 C6 123.2(8) . .
N2 C6 C7 110.2(7) . .
N2 C6 C5 117.8(7) . .
C7 C6 C5 131.9(7) . .
C8 C7 C6 105.0(8) . .
C8 C7 H7A 127.5 . .
C6 C7 H7A 127.5 . .
N3 C8 C7 107.7(9) . .
N3 C8 H8A 126.1 . .
C7 C8 H8A 126.1 . .
N3 C9 C10 112.3(7) . .
N3 C9 H9A 109.2 . .
C10 C9 H9A 109.2 . .
N3 C9 H9B 109.2 . .
C10 C9 H9B 109.2 . .
H9A C9 H9B 107.9 . .
C11 C10 C12 116.5(9) . .
C11 C10 C9 121.0(8) . .
C12 C10 C9 122.5(10) . .
C10 C11 C12 122.7(9) . 2_655
C10 C11 H11 118.7 . .
C12 C11 H11 118.7 2_655 .
C10 C12 C11 120.9(10) . 2_655
C10 C12 H12 119.6 . .
C11 C12 H12 119.6 2_655 .
C15 C14 C13 121.9(8) . 2_756
C15 C14 H14 119.1 . .
C13 C14 H14 119.1 2_756 .
C14 C15 C13 119.0(8) . .
C14 C15 C16 119.8(8) . .
C13 C15 C16 121.2(9) . .
N4 C16 C15 114.9(8) . .
N4 C16 H16A 108.5 . .
C15 C16 H16A 108.5 . .
N4 C16 H16B 108.5 . .
C15 C16 H16B 108.5 . .
H16A C16 H16B 107.5 . .
C18 C17 N4 108.9(9) . .
C18 C17 H17A 125.6 . .
N4 C17 H17A 125.6 . .
C17 C18 C19 104.4(9) . .
C17 C18 H18A 127.8 . .
C19 C18 H18A 127.8 . .
N5 C19 C18 111.0(9) . .
N5 C19 C20 117.7(9) . .
C18 C19 C20 131.2(9) . .
N6 C20 C21 123.4(10) . .
N6 C20 C19 115.0(8) . .
C21 C20 C19 121.6(10) . .
C20 C21 C22 117.2(11) . .
C20 C21 H21A 121.4 . .
C22 C21 H21A 121.4 . .
C23 C22 C21 119.0(10) . .
C23 C22 H22A 120.5 . .
C21 C22 H22A 120.5 . .
C22 C23 C24 120.8(12) . .
C22 C23 H23A 119.6 . .
C24 C23 H23A 119.6 . .
N6 C24 C23 121.0(11) . .
N6 C24 H24A 119.5 . .
C23 C24 H24A 119.5 . .
C26 C25 N7 125.4(12) . .
C26 C25 H25A 117.3 . .
N7 C25 H25A 117.3 . .
C25 C26 C27 119.2(13) . .
C25 C26 H26A 120.4 . .
C27 C26 H26A 120.4 . .
C26 C27 C28 119.6(12) . .
C26 C27 H27A 120.2 . .
C28 C27 H27A 120.2 . .
C27 C28 C29 117.8(11) . .
C27 C28 H28A 121.1 . .
C29 C28 H28A 121.1 . .
N7 C29 C28 123.0(11) . .
N7 C29 C30 115.8(9) . .
C28 C29 C30 121.0(10) . .
N8 C30 C31 110.0(10) . .
N8 C30 C29 117.7(8) . .
C31 C30 C29 132.2(10) . .
C32 C31 C30 105.3(9) . .
C32 C31 H31A 127.3 . .
C30 C31 H31A 127.3 . .
N9 C32 C31 107.4(9) . .
N9 C32 H32A 126.3 . .
C31 C32 H32A 126.3 . .
N9 C33 C34 112.6(9) . .
N9 C33 H33A 109.1 . .
C34 C33 H33A 109.1 . .
N9 C33 H33B 109.1 . .
C34 C33 H33B 109.1 . .
H33A C33 H33B 107.8 . .
C35 C34 C36 117.7(11) . .
C35 C34 C33 120.5(10) . .
C36 C34 C33 121.8(9) . .
C34 C35 C36 121.0(11) . 2_566
C34 C35 H35 119.5 . .
C36 C35 H35 119.5 2_566 .
C34 C36 C35 121.2(11) . 2_566
C34 C36 H36 119.4 . .
C35 C36 H36 119.4 2_566 .
N10 C37 C38 126.4(13) . .
N10 C37 H37A 116.8 . .
C38 C37 H37A 116.8 . .
C37 C38 C39 116.3(15) . .
C37 C38 H38A 121.9 . .
C39 C38 H38A 121.9 . .
C38 C39 C40 124.0(13) . .
C38 C39 H39A 118.0 . .
C40 C39 H39A 118.0 . .
C39 C40 C41 114.9(11) . .
C39 C40 H40A 122.5 . .
C41 C40 H40A 122.5 . .
C42 C41 N10 115.3(10) . .
C42 C41 C40 123.2(10) . .
N10 C41 C40 121.4(11) . .
C41 C42 C43 131.2(8) . .
C41 C42 N12 120.7(8) . .
C43 C42 N12 108.0 . .
C42 C43 C44 108.0 . .
C42 C43 H43A 126.0 . .
C44 C43 H43A 126.0 . .
N11 C44 C43 108.0 . .
N11 C44 H44A 126.0 . .
C43 C44 H44A 126.0 . .
N12 N11 C44 108.0 . .
N12 N11 C45 113.8(10) . .
C44 N11 C45 138.2(11) . .
N11 N12 C42 108.0 . .
N11 N12 Cu2 140.2(5) . .
C42 N12 Cu2 111.6(5) . .
N11 C45 C46 115.3(14) . .
N11 C45 H45A 108.5 . .
C46 C45 H45A 108.5 . .
N11 C45 H45B 108.5 . .
C46 C45 H45B 108.5 . .
H45A C45 H45B 107.5 . .
C47 C46 C48 102.1(18) . .
C47 C46 C45 113.1(17) . .
C48 C46 C45 144(2) . .
C46 C47 C48 136.5(14) . 2_666
C46 C47 H47 111.8 . .
C48 C47 H47 111.8 2_666 .
C46 C48 C47 121(2) . 2_666
C46 C48 H48 119.3 . .
C47 C48 H48 119.3 2_666 .
C5 N1 C1 118.5(7) . .
C5 N1 Cu1 113.3(5) . .
C1 N1 Cu1 128.1(6) . .
C6 N2 N3 106.0(7) . .
C6 N2 Cu1 113.0(5) . .
N3 N2 Cu1 140.4(5) . .
N2 N3 C8 111.0(7) . .
N2 N3 C9 120.1(8) . .
C8 N3 C9 129.0(8) . .
N5 N4 C17 110.6(8) . .
N5 N4 C16 119.8(8) . .
C17 N4 C16 129.4(9) . .
C19 N5 N4 105.1(7) . .
C19 N5 Cu1 111.7(6) . .
N4 N5 Cu1 142.8(6) . .
C24 N6 C20 118.4(8) . .
C24 N6 Cu1 127.2(7) . .
C20 N6 Cu1 114.2(6) . .
C29 N7 C25 114.9(10) . .
C29 N7 Cu2 113.7(7) . .
C25 N7 Cu2 130.9(8) . .
N9 N8 C30 105.2(7) . .
N9 N8 Cu2 144.4(6) . .
C30 N8 Cu2 110.4(6) . .
N8 N9 C32 112.1(9) . .
N8 N9 C33 120.4(7) . .
C32 N9 C33 127.1(9) . .
C37 N10 C41 117.0(10) . .
C37 N10 Cu2 127.5(7) . .
C41 N10 Cu2 115.1(8) . .
C15 C13 C14 119.1(8) . 2_756
C15 C13 H13 120.4 . .
C14 C13 H13 120.4 2_756 .

loop_
_geom_bond_atom_site_label_1
_geom_bond_atom_site_label_2
_geom_bond_distance
_geom_bond_site_symmetry_2
Cu1 N6 2.023(7) .
Cu1 N2 2.047(7) .
Cu1 N1 2.079(6) .
Cu1 N5 2.086(7) .
Cu2 N7 2.008(9) .
Cu2 N12 2.056(7) .
Cu2 N8 2.068(7) .
Cu2 N10 2.076(9) .
Mo1 O2 1.711(5) .
Mo1 O11 1.758(5) .
Mo1 O4 1.770(5) .
Mo1 O1 1.829(5) .
Mo2 O3 1.698(5) .
Mo2 O13 1.700(6) .
Mo2 O6 1.898(5) .
Mo2 O8 1.974(6) .
Mo2 O4 2.316(5) 2_545
Mo2 O1 2.356(5) .
Mo3 O7 1.693(5) .
Mo3 O10 1.707(5) .
Mo3 O6 1.918(5) .
Mo3 O12 1.983(6) 2_545
Mo3 O11 2.284(5) 2_545
Mo3 O1 2.353(5) .
Mo4 O5 1.697(5) .
Mo4 O9 1.698(5) .
Mo4 O12 1.833(6) .
Mo4 O8 1.842(6) .
O4 Mo2 2.316(5) 2_545
O11 Mo3 2.284(5) 2_545
O12 Mo3 1.983(6) 2_545
C1 N1 1.344(11) .
C1 C2 1.384(12) .
C1 H1A 0.9500 .
C2 C3 1.364(14) .
C2 H2A 0.9500 .
C3 C4 1.364(12) .
C3 H3A 0.9500 .
C4 C5 1.377(10) .
C4 H4A 0.9500 .
C5 N1 1.340(10) .
C5 C6 1.465(11) .
C6 N2 1.336(9) .
C6 C7 1.400(12) .
C7 C8 1.366(12) .
C7 H7A 0.9500 .
C8 N3 1.348(11) .
C8 H8A 0.9500 .
C9 N3 1.461(10) .
C9 C10 1.508(12) .
C9 H9A 0.9900 .
C9 H9B 0.9900 .
C10 C11 1.355(13) .
C10 C12 1.363(12) .
C11 C12 1.381(14) 2_655
C11 H11 0.9500 .
C12 C11 1.381(14) 2_655
C12 H12 0.9500 .
C14 C15 1.357(12) .
C14 C13 1.407(11) 2_756
C14 H14 0.9500 .
C15 C13 1.385(12) .
C15 C16 1.510(11) .
C16 N4 1.474(11) .
C16 H16A 0.9900 .
C16 H16B 0.9900 .
C17 C18 1.337(13) .
C17 N4 1.349(11) .
C17 H17A 0.9500 .
C18 C19 1.397(13) .
C18 H18A 0.9500 .
C19 N5 1.337(10) .
C19 C20 1.477(13) .
C20 N6 1.363(11) .
C20 C21 1.373(13) .
C21 C22 1.409(15) .
C21 H21A 0.9500 .
C22 C23 1.368(16) .
C22 H22A 0.9500 .
C23 C24 1.379(14) .
C23 H23A 0.9500 .
C24 N6 1.342(12) .
C24 H24A 0.9500 .
C25 C26 1.331(17) .
C25 N7 1.363(14) .
C25 H25A 0.9500 .
C26 C27 1.354(16) .
C26 H26A 0.9500 .
C27 C28 1.380(15) .
C27 H27A 0.9500 .
C28 C29 1.405(14) .
C28 H28A 0.9500 .
C29 N7 1.342(11) .
C29 C30 1.463(14) .
C30 N8 1.355(12) .
C30 C31 1.397(12) .
C31 C32 1.367(15) .
C31 H31A 0.9500 .
C32 N9 1.340(11) .
C32 H32A 0.9500 .
C33 N9 1.469(12) .
C33 C34 1.518(13) .
C33 H33A 0.9900 .
C33 H33B 0.9900 .
C34 C35 1.302(14) .
C34 C36 1.345(14) .
C35 C36 1.411(16) 2_566
C35 H35 0.9500 .
C36 C35 1.411(16) 2_566
C36 H36 0.9500 .
C37 N10 1.317(12) .
C37 C38 1.327(16) .
C37 H37A 0.9500 .
C38 C39 1.337(17) .
C38 H38A 0.9500 .
C39 C40 1.351(17) .
C39 H39A 0.9500 .
C40 C41 1.438(15) .
C40 H40A 0.9500 .
C41 C42 1.316(13) .
C41 N10 1.333(11) .
C42 C43 1.370(6) .
C42 N12 1.371(6) .
C43 C44 1.371(6) .
C43 H43A 0.9500 .
C44 N11 1.370(6) .
C44 H44A 0.9500 .
N11 N12 1.370(6) .
N11 C45 1.374(17) .
C45 C46 1.533(10) .
C45 H45A 0.9900 .
C45 H45B 0.9900 .
C46 C47 1.317(9) .
C46 C48 1.331(10) .
C47 C48 1.54(2) 2_666
C47 H47 0.9500 .
C48 C47 1.54(2) 2_666
C48 H48 0.9500 .
N2 N3 1.343(9) .
N4 N5 1.338(9) .
N8 N9 1.337(10) .
C13 C14 1.407(11) 2_756
C13 H13 0.9500 .
